data_7130168
loop_
_publ_author_name
'Khamphaijun, Korawit'
'Namnouad, Phitawat'
'Docker, Andrew'
'Ruengsuk, Araya'
'Tantirungrotechai, Jonggol'
'D\'iaz-Torres, Ra\'ul'
'Harding, David J.'
'Bunchuay, Thanthapatra'

_publ_section_title
;
 Neutral Isocyanide-Templated Assembly of Pillar[5]arene [2] and
 [3]Pseudorotaxanes
;
_journal_name_full 'Chemical Communications'
_journal_paper_doi 10.1039/D2CC02255A
_journal_year 2022
_chemical_formula_moiety 'C55 H70 O10, C10 H16 N2'
_chemical_formula_sum 'C65 H86 N2 O10'
_chemical_formula_weight 1055.35
_space_group_crystal_system monoclinic
_space_group_IT_number 14
_space_group_name_Hall '-P 2yn'
_space_group_name_H-M_alt 'P 1 21/n 1'
_atom_sites_solution_hydrogens geom
_atom_sites_solution_primary dual
_audit_creation_date 2022-02-15
_audit_creation_method
;
Olex2 1.5
(compiled 2021.12.09 svn.r5202d8cf for OlexSys, GUI svn.r6439)
;
_audit_update_record
;
2022-04-18 deposited with the CCDC.	2022-05-31 downloaded from the CCDC.
;
_cell_angle_alpha 90
_cell_angle_beta 102.1000(6)
_cell_angle_gamma 90
_cell_formula_units_Z 4
_cell_length_a 13.31350(9)
_cell_length_b 22.57704(13)
_cell_length_c 20.66232(13)
_cell_measurement_reflns_used 40119
_cell_measurement_temperature 150.01(10)
_cell_measurement_theta_max 68.3000
_cell_measurement_theta_min 2.8980
_cell_volume 6072.69(7)
_computing_cell_refinement 'CrysAlisPro 1.171.40.84a (Rigaku OD, 2020)'
_computing_data_collection 'CrysAlisPro 1.171.40.84a (Rigaku OD, 2020)'
_computing_data_reduction 'CrysAlisPro 1.171.40.84a (Rigaku OD, 2020)'
_computing_molecular_graphics 'Olex2 1.5 (Dolomanov et al., 2009)'
_computing_publication_material 'Olex2 1.5 (Dolomanov et al., 2009)'
_computing_structure_refinement 'SHELXL 2018/3 (Sheldrick, 2015)'
_computing_structure_solution 'SHELXT  (Sheldrick, 2015)'
_diffrn_ambient_temperature 150.01(10)
_diffrn_detector_area_resol_mean 10.0000
_diffrn_detector_type HyPix3000
_diffrn_measured_fraction_theta_full 0.999
_diffrn_measured_fraction_theta_max 0.994
_diffrn_measurement_details
;
List of Runs (angles in degrees, time in seconds):

  # Type    Start    End  Width  t~exp~   \w     \q     \k     \f   Frames
#--------------------------------------------------------------------------
  1  \w    -67.00  24.00   0.50    1.25    --  -40.91  82.00-119.00  182
  2  \w     83.00 157.00   0.50    5.00    --   96.59  82.00-119.00  148
  3  \w     32.00 123.00   0.50    5.00    --   96.59 -82.00 118.00  182
  4  \w    -53.00  23.00   0.50    1.25    --  -40.91  37.00-120.00  152
  5  \w   -109.00 -32.00   0.50    1.25    --  -40.91 -25.00  90.00  154
  6  \w   -114.00 -19.00   0.50    1.25    --  -40.91 -12.00 -90.00  190
  7  \w    -57.00  22.00   0.50    1.25    --  -40.91  50.00-180.00  158
  8  \w   -104.00 -21.00   0.50    1.25    --  -40.91 -63.00  30.00  166
  9  \w    -23.00  53.00   0.50    1.25    --   40.91 -37.00 150.00  152
 10  \w     25.00 104.00   0.50    1.25    --   40.91  50.00 -30.00  158
 11  \w    -23.00  71.00   0.50    1.25    --   40.91 -91.00 -90.00  188
 12  \w     14.00  97.00   0.50    1.25    --   40.91-138.00  30.00  166
 13  \w    -24.00  67.00   0.50    1.25    --   40.91 -82.00 118.00  182
 14  \w     84.00 157.00   0.50    5.00    --   96.59  96.00-180.00  146
 15  \w     87.00 157.00   0.50    5.00    --   96.59  33.00 -60.00  140
 16  \w     87.00 157.00   0.50    5.00    --   96.59  33.00-180.00  140
 17  \w     29.00 105.00   0.50    5.00    --   96.59 -25.00 -90.00  152
 18  \w     87.00 157.00   0.50    5.00    --   96.59  33.00 150.00  140
 19  \w     33.00 118.00   0.50    5.00    --   96.59 -68.00 -30.00  170
 20  \w     34.00 110.00   0.50    5.00    --   96.59 -42.00  90.00  152
 21  \w     31.00 106.00   0.50    5.00    --   96.59 -33.00   0.00  150
 22  \w     34.00 113.00   0.50    5.00    --   96.59 -50.00-180.00  158
 23  \w     78.00 157.00   0.50    5.00    --   96.59  59.00  30.00  158
 24  \w     33.00 118.00   0.50    5.00    --   96.59 -68.00 120.00  170
 25  \w     88.00 157.00   0.50    5.00    --   96.59  25.00 -30.00  138
 26  \w     83.00 157.00   0.50    5.00    --   96.59  77.00-150.00  148
 27  \w     75.00 157.00   0.50    5.00    --   96.59  68.00-180.00  164
 28  \w   -104.00 -21.00   0.50    1.25    --  -40.91 -63.00  90.00  166
 29  \w   -104.00 -21.00   0.50    1.25    --  -40.91 -63.00 150.00  166
 30  \w   -104.00 -21.00   0.50    1.25    --  -40.91 -63.00 -90.00  166
 31  \w   -104.00 -21.00   0.50    1.25    --  -40.91 -63.00 -30.00  166
 32  \w    -97.00 -14.00   0.50    1.25    --  -40.91 138.00 -30.00  166
 33  \w   -104.00 -21.00   0.50    1.25    --  -40.91 -63.00-180.00  166
 34  \w   -104.00 -44.00   0.50    1.25    --  -40.91 -63.00  60.00  120
 35  \w   -104.00 -21.00   0.50    1.25    --  -40.91 -63.00-150.00  166
;
_diffrn_measurement_device 'four-circle diffractometer'
_diffrn_measurement_device_type 'SuperNova, Single source at offset/far, HyPix3000'
_diffrn_measurement_method '\w scans'
_diffrn_radiation_type CuK\a
_diffrn_radiation_wavelength 1.54184
_diffrn_reflns_av_R_equivalents 0.0570
_diffrn_reflns_av_unetI/netI 0.0382
_diffrn_reflns_Laue_measured_fraction_full 0.999
_diffrn_reflns_Laue_measured_fraction_max 0.994
_diffrn_reflns_limit_h_max 16
_diffrn_reflns_limit_h_min -15
_diffrn_reflns_limit_k_max 27
_diffrn_reflns_limit_k_min -27
_diffrn_reflns_limit_l_max 24
_diffrn_reflns_limit_l_min -24
_diffrn_reflns_number 61927
_diffrn_reflns_point_group_measured_fraction_full 0.999
_diffrn_reflns_point_group_measured_fraction_max 0.994
_diffrn_reflns_theta_full 67.684
_diffrn_reflns_theta_max 68.535
_diffrn_reflns_theta_min 2.935
_exptl_absorpt_coefficient_mu 0.612
_exptl_absorpt_correction_T_max 1.00000
_exptl_absorpt_correction_T_min 0.45567
_exptl_absorpt_correction_type multi-scan
_exptl_absorpt_process_details
;
CrysAlisPro 1.171.40.84a (Rigaku Oxford Diffraction, 2020)
Empirical absorption correction using spherical harmonics,
implemented in SCALE3 ABSPACK scaling algorithm.
;
_exptl_crystal_colour colourless
_exptl_crystal_colour_primary colourless
_exptl_crystal_density_diffrn 1.154
_exptl_crystal_description block
_exptl_crystal_F_000 2280
_exptl_crystal_size_max 0.221
_exptl_crystal_size_mid 0.161
_exptl_crystal_size_min 0.134
_refine_diff_density_max 0.357
_refine_diff_density_min -0.344
_refine_diff_density_rms 0.048
_refine_ls_extinction_method none
_refine_ls_goodness_of_fit_ref 1.062
_refine_ls_hydrogen_treatment constr
_refine_ls_matrix_type full
_refine_ls_number_parameters 704
_refine_ls_number_reflns 11112
_refine_ls_number_restraints 3
_refine_ls_restrained_S_all 1.073
_refine_ls_R_factor_all 0.0544
_refine_ls_R_factor_gt 0.0480
_refine_ls_shift/su_max 0.001
_refine_ls_shift/su_mean 0.000
_refine_ls_structure_factor_coef Fsqd
_refine_ls_weighting_details 'w=1/[\s^2^(Fo^2^)+(0.0681P)^2^+1.7437P] where P=(Fo^2^+2Fc^2^)/3'
_refine_ls_weighting_scheme calc
_refine_ls_wR_factor_gt 0.1285
_refine_ls_wR_factor_ref 0.1335
_reflns_Friedel_coverage 0.000
_reflns_number_gt 9537
_reflns_number_total 11112
_reflns_threshold_expression 'I > 2\s(I)'
_cod_data_source_file d2cc02255a2.cif
_cod_data_source_block etp5a+c8dincdcm-meoh-150k
_cod_database_code 7130168
_shelx_shelxl_version_number 2018/3
_shelx_space_group_comment
;
The symmetry employed for this shelxl refinement is uniquely defined
by the following loop, which should always be used as a source of
symmetry information in preference to the above space-group names.
They are only intended as comments.
;
_olex2_refinement_description
;
1. Fixed Uiso
 At 1.2 times of:
  All C(H) groups, All C(H,H) groups
 At 1.5 times of:
  All C(H,H,H) groups
2. Rigid body (RIGU) restrains
 C10, C9
 with sigma for 1-2 distances of 0.001 and sigma for 1-3 distances of 0.001
3.a Secondary CH2 refined with riding coordinates:
 C7(H7A,H7B), C9(H9A,H9B), C11(H11A,H11B), C18(H18A,H18B), C20(H20A,H20B),
 C22(H22A,H22B), C29(H29A,H29B), C31(H31A,H31B), C33(H33A,H33B), C40(H40A,H40B),
  C42(H42A,H42B), C44(H44A,H44B), C51(H51A,H51B), C53(H53A,H53B), C55(H55A,
 H55B), C57(H57A,H57B), C58(H58A,H58B), C59(H59A,H59B), C60(H60A,H60B),
 C61(H61A,H61B), C62(H62A,H62B), C63(H63A,H63B), C64(H64A,H64B)
3.b Aromatic/amide H refined with riding coordinates:
 C3(H3), C6(H6), C14(H14), C17(H17), C25(H25), C28(H28), C36(H36), C39(H39),
 C47(H47), C50(H50)
3.c Idealised Me refined as rotating group:
 C8(H8A,H8B,H8C), C10(H10A,H10B,H10C), C19(H19A,H19B,H19C), C21(H21A,H21B,
 H21C), C30(H30A,H30B,H30C), C32(H32A,H32B,H32C), C41(H41A,H41B,H41C), C43(H43A,
 H43B,H43C), C52(H52A,H52B,H52C), C54(H54A,H54B,H54C)
;
_olex2_submission_special_instructions 'No special instructions were received'
_oxdiff_exptl_absorpt_empirical_details
;
Empirical correction (ABSPACK) includes:
- Absorption correction using spherical harmonics
- Frame scaling
;

loop_
_space_group_symop_operation_xyz
'x, y, z'
'-x+1/2, y+1/2, -z+1/2'
'-x, -y, -z'
'x-1/2, -y-1/2, z-1/2'

loop_
_atom_site_label
_atom_site_type_symbol
_atom_site_fract_x
_atom_site_fract_y
_atom_site_fract_z
_atom_site_U_iso_or_equiv
_atom_site_adp_type
_atom_site_occupancy
_atom_site_site_symmetry_order
_atom_site_calc_flag
_atom_site_refinement_flags_posn
_atom_site_refinement_flags_adp
_atom_site_refinement_flags_occupancy
_atom_site_disorder_assembly
_atom_site_disorder_group
O1 O 0.76835(8) 0.59628(5) 0.90200(6) 0.0333(3) Uani 1 1 d . . . . .
O2 O 0.47245(8) 0.42512(5) 0.81718(6) 0.0367(3) Uani 1 1 d . . . . .
O3 O 0.74106(8) 0.50934(5) 0.67144(5) 0.0360(3) Uani 1 1 d . . . . .
O4 O 0.32149(8) 0.50045(5) 0.57288(6) 0.0356(3) Uani 1 1 d . . . . .
O5 O 0.55842(8) 0.67885(4) 0.52362(5) 0.0285(2) Uani 1 1 d . . . . .
O6 O 0.17551(7) 0.70640(4) 0.58485(5) 0.0253(2) Uani 1 1 d . . . . .
O7 O 0.48959(8) 0.85109(5) 0.65652(5) 0.0259(2) Uani 1 1 d . . . . .
O8 O 0.23023(8) 0.78556(5) 0.82128(5) 0.0298(2) Uani 1 1 d . . . . .
O9 O 0.63639(8) 0.79535(4) 0.89296(5) 0.0264(2) Uani 1 1 d . . . . .
O10 O 0.39891(8) 0.61181(4) 0.95716(5) 0.0275(2) Uani 1 1 d . . . . .
N1 N 0.73424(14) 0.71268(8) 0.72146(8) 0.0517(4) Uani 1 1 d . . . . .
N2 N 0.12479(13) 0.48703(7) 0.82370(9) 0.0521(4) Uani 1 1 d . . . . .
C1 C 0.61374(10) 0.54947(6) 0.91045(6) 0.0197(3) Uani 1 1 d . . . . .
C2 C 0.69471(11) 0.55482(6) 0.87694(7) 0.0233(3) Uani 1 1 d . . . . .
C3 C 0.69788(12) 0.51948(6) 0.82260(7) 0.0269(3) Uani 1 1 d . . . . .
H3 H 0.750492 0.524806 0.799824 0.032 Uiso 1 1 calc R U . . .
C4 C 0.62377(11) 0.47606(6) 0.80136(7) 0.0243(3) Uani 1 1 d . . . . .
C5 C 0.54618(11) 0.46912(6) 0.83629(7) 0.0241(3) Uani 1 1 d . . . . .
C6 C 0.54075(11) 0.50629(6) 0.88913(7) 0.0222(3) Uani 1 1 d . . . . .
H6 H 0.486494 0.501969 0.910700 0.027 Uiso 1 1 calc R U . . .
C7 C 0.86271(13) 0.59497(8) 0.87935(10) 0.0435(4) Uani 1 1 d . . . . .
H7A H 0.852122 0.609313 0.834177 0.052 Uiso 1 1 calc R U . . .
H7B H 0.889133 0.554852 0.880735 0.052 Uiso 1 1 calc R U . . .
C8 C 0.93694(15) 0.63442(10) 0.92486(13) 0.0594(6) Uani 1 1 d . . . . .
H8A H 1.001233 0.635275 0.910805 0.089 Uiso 1 1 calc R U . . .
H8B H 0.947594 0.619363 0.969227 0.089 Uiso 1 1 calc R U . . .
H8C H 0.909347 0.673790 0.923576 0.089 Uiso 1 1 calc R U . . .
C9 C 0.47659(18) 0.37874(9) 0.86748(10) 0.0561(5) Uani 1 1 d . . . . .
H9A H 0.413571 0.355855 0.857509 0.067 Uiso 1 1 calc R U . . .
H9B H 0.480983 0.397172 0.910386 0.067 Uiso 1 1 calc R U . . .
C10 C 0.5656(2) 0.33818(9) 0.87081(11) 0.0666(6) Uani 1 1 d . . . . .
H10A H 0.561070 0.319311 0.828655 0.100 Uiso 1 1 calc R U . . .
H10B H 0.564839 0.308610 0.904091 0.100 Uiso 1 1 calc R U . . .
H10C H 0.628296 0.360436 0.881819 0.100 Uiso 1 1 calc R U . . .
C11 C 0.62775(13) 0.43901(7) 0.74071(7) 0.0299(3) Uani 1 1 d . . . . .
H11A H 0.591713 0.401956 0.742840 0.036 Uiso 1 1 calc R U . . .
H11B H 0.698662 0.429914 0.739838 0.036 Uiso 1 1 calc R U . . .
C12 C 0.57872(12) 0.47211(6) 0.67810(7) 0.0259(3) Uani 1 1 d . . . . .
C13 C 0.63662(12) 0.50898(7) 0.64617(7) 0.0266(3) Uani 1 1 d . . . . .
C14 C 0.58902(12) 0.54289(6) 0.59223(7) 0.0255(3) Uani 1 1 d . . . . .
H14 H 0.628565 0.567859 0.571867 0.031 Uiso 1 1 calc R U . . .
C15 C 0.48339(11) 0.54019(6) 0.56811(7) 0.0231(3) Uani 1 1 d . . . . .
C16 C 0.42583(12) 0.50197(6) 0.59904(7) 0.0256(3) Uani 1 1 d . . . . .
C17 C 0.47351(12) 0.46841(6) 0.65338(7) 0.0281(3) Uani 1 1 d . . . . .
H17 H 0.434217 0.443050 0.673474 0.034 Uiso 1 1 calc R U . . .
C18 C 0.80452(14) 0.54133(11) 0.63722(11) 0.0566(6) Uani 1 1 d . . . . .
H18A H 0.790381 0.583412 0.638551 0.068 Uiso 1 1 calc R U . . .
H18B H 0.792398 0.528860 0.591317 0.068 Uiso 1 1 calc R U . . .
C19 C 0.91442(17) 0.52859(17) 0.67139(16) 0.1028(12) Uani 1 1 d . . . . .
H19A H 0.925205 0.540824 0.716819 0.154 Uiso 1 1 calc R U . . .
H19B H 0.960236 0.549976 0.649652 0.154 Uiso 1 1 calc R U . . .
H19C H 0.927558 0.486897 0.669364 0.154 Uiso 1 1 calc R U . . .
C20 C 0.26047(14) 0.45882(8) 0.59763(11) 0.0464(5) Uani 1 1 d . . . . .
H20A H 0.266743 0.464279 0.644869 0.056 Uiso 1 1 calc R U . . .
H20B H 0.282210 0.418894 0.589915 0.056 Uiso 1 1 calc R U . . .
C21 C 0.15101(15) 0.46854(9) 0.56183(13) 0.0578(6) Uani 1 1 d . . . . .
H21A H 0.144276 0.458949 0.515852 0.087 Uiso 1 1 calc R U . . .
H21B H 0.132674 0.509263 0.566060 0.087 Uiso 1 1 calc R U . . .
H21C H 0.106304 0.443601 0.580744 0.087 Uiso 1 1 calc R U . . .
C22 C 0.43269(11) 0.57879(6) 0.51057(7) 0.0231(3) Uani 1 1 d . . . . .
H22A H 0.373127 0.558344 0.485306 0.028 Uiso 1 1 calc R U . . .
H22B H 0.480411 0.585229 0.481653 0.028 Uiso 1 1 calc R U . . .
C23 C 0.39947(11) 0.63815(6) 0.53313(6) 0.0202(3) Uani 1 1 d . . . . .
C24 C 0.46328(10) 0.68770(6) 0.53889(7) 0.0204(3) Uani 1 1 d . . . . .
C25 C 0.42986(10) 0.74205(6) 0.55783(6) 0.0199(3) Uani 1 1 d . . . . .
H25 H 0.472638 0.774897 0.560271 0.024 Uiso 1 1 calc R U . . .
C26 C 0.33325(10) 0.74824(6) 0.57327(6) 0.0185(3) Uani 1 1 d . . . . .
C27 C 0.27035(10) 0.69842(6) 0.56882(6) 0.0199(3) Uani 1 1 d . . . . .
C28 C 0.30338(11) 0.64443(6) 0.54868(7) 0.0213(3) Uani 1 1 d . . . . .
H28 H 0.260193 0.611704 0.545526 0.026 Uiso 1 1 calc R U . . .
C29 C 0.62942(11) 0.72679(7) 0.53380(8) 0.0272(3) Uani 1 1 d . . . . .
H29A H 0.638801 0.741313 0.578852 0.033 Uiso 1 1 calc R U . . .
H29B H 0.604283 0.759046 0.503751 0.033 Uiso 1 1 calc R U . . .
C30 C 0.72938(12) 0.70361(8) 0.52089(10) 0.0403(4) Uani 1 1 d . . . . .
H30A H 0.719258 0.689849 0.476027 0.060 Uiso 1 1 calc R U . . .
H30B H 0.753018 0.671449 0.550585 0.060 Uiso 1 1 calc R U . . .
H30C H 0.779620 0.734731 0.527828 0.060 Uiso 1 1 calc R U . . .
C31 C 0.10380(11) 0.65889(7) 0.56978(8) 0.0295(3) Uani 1 1 d . . . . .
H31A H 0.127928 0.624750 0.597144 0.035 Uiso 1 1 calc R U . . .
H31B H 0.095622 0.647521 0.523695 0.035 Uiso 1 1 calc R U . . .
C32 C 0.00334(13) 0.68018(8) 0.58323(11) 0.0442(4) Uani 1 1 d . . . . .
H32A H -0.018318 0.714940 0.557292 0.066 Uiso 1 1 calc R U . . .
H32B H 0.011592 0.689520 0.629374 0.066 Uiso 1 1 calc R U . . .
H32C H -0.047515 0.649688 0.571637 0.066 Uiso 1 1 calc R U . . .
C33 C 0.29898(10) 0.80757(6) 0.59548(6) 0.0202(3) Uani 1 1 d . . . . .
H33A H 0.329315 0.839196 0.574197 0.024 Uiso 1 1 calc R U . . .
H33B H 0.224877 0.810825 0.582031 0.024 Uiso 1 1 calc R U . . .
C34 C 0.33057(10) 0.81436(6) 0.66993(6) 0.0190(3) Uani 1 1 d . . . . .
C35 C 0.42776(11) 0.83583(6) 0.69951(7) 0.0204(3) Uani 1 1 d . . . . .
C36 C 0.45751(11) 0.83902(6) 0.76823(7) 0.0208(3) Uani 1 1 d . . . . .
H36 H 0.522472 0.853299 0.787358 0.025 Uiso 1 1 calc R U . . .
C37 C 0.39163(11) 0.82119(6) 0.80877(7) 0.0202(3) Uani 1 1 d . . . . .
C38 C 0.29377(11) 0.80138(6) 0.77915(7) 0.0216(3) Uani 1 1 d . . . . .
C39 C 0.26448(10) 0.79757(6) 0.71053(7) 0.0210(3) Uani 1 1 d . . . . .
H39 H 0.199347 0.783502 0.691467 0.025 Uiso 1 1 calc R U . . .
C40 C 0.58659(11) 0.87863(7) 0.68189(7) 0.0286(3) Uani 1 1 d . . . . .
H40A H 0.631734 0.851766 0.711089 0.034 Uiso 1 1 calc R U . . .
H40B H 0.577597 0.914167 0.706437 0.034 Uiso 1 1 calc R U . . .
C41 C 0.63095(14) 0.89375(8) 0.62255(8) 0.0401(4) Uani 1 1 d . . . . .
H41A H 0.586354 0.921159 0.594786 0.060 Uiso 1 1 calc R U . . .
H41B H 0.637278 0.858324 0.598018 0.060 Uiso 1 1 calc R U . . .
H41C H 0.697467 0.911407 0.637040 0.060 Uiso 1 1 calc R U . . .
C42 C 0.12594(13) 0.77187(10) 0.79200(8) 0.0453(5) Uani 1 1 d . . . . .
H42A H 0.122552 0.736650 0.764742 0.054 Uiso 1 1 calc R U . . .
H42B H 0.094525 0.804431 0.764390 0.054 Uiso 1 1 calc R U . . .
C43 C 0.07071(15) 0.76159(14) 0.84773(10) 0.0742(8) Uani 1 1 d . . . . .
H43A H 0.001639 0.748909 0.829869 0.111 Uiso 1 1 calc R U . . .
H43B H 0.069376 0.797745 0.872000 0.111 Uiso 1 1 calc R U . . .
H43C H 0.105966 0.731591 0.876795 0.111 Uiso 1 1 calc R U . . .
C44 C 0.42866(11) 0.81971(6) 0.88339(6) 0.0214(3) Uani 1 1 d . . . . .
H44A H 0.479504 0.850568 0.896684 0.026 Uiso 1 1 calc R U . . .
H44B H 0.371326 0.827656 0.904341 0.026 Uiso 1 1 calc R U . . .
C45 C 0.47542(10) 0.76016(6) 0.90671(6) 0.0195(3) Uani 1 1 d . . . . .
C46 C 0.57992(11) 0.74949(6) 0.91136(6) 0.0198(3) Uani 1 1 d . . . . .
C47 C 0.62174(10) 0.69468(6) 0.93298(6) 0.0202(3) Uani 1 1 d . . . . .
H47 H 0.691947 0.688620 0.937429 0.024 Uiso 1 1 calc R U . . .
C48 C 0.56092(10) 0.64881(6) 0.94806(6) 0.0194(3) Uani 1 1 d . . . . .
C49 C 0.45601(11) 0.65905(6) 0.94207(7) 0.0209(3) Uani 1 1 d . . . . .
C50 C 0.41445(11) 0.71450(6) 0.92228(6) 0.0213(3) Uani 1 1 d . . . . .
H50 H 0.344696 0.721062 0.919443 0.026 Uiso 1 1 calc R U . . .
C51 C 0.74262(11) 0.78491(7) 0.89375(7) 0.0248(3) Uani 1 1 d . . . . .
H51A H 0.750297 0.750400 0.867242 0.030 Uiso 1 1 calc R U . . .
H51B H 0.780150 0.778055 0.938675 0.030 Uiso 1 1 calc R U . . .
C52 C 0.78305(13) 0.83921(8) 0.86550(9) 0.0388(4) Uani 1 1 d . . . . .
H52A H 0.749175 0.843683 0.819947 0.058 Uiso 1 1 calc R U . . .
H52B H 0.855650 0.835102 0.868513 0.058 Uiso 1 1 calc R U . . .
H52C H 0.770099 0.873472 0.890028 0.058 Uiso 1 1 calc R U . . .
C53 C 0.29231(11) 0.62095(7) 0.95563(8) 0.0288(3) Uani 1 1 d . . . . .
H53A H 0.255712 0.629041 0.910764 0.035 Uiso 1 1 calc R U . . .
H53B H 0.283181 0.654359 0.983346 0.035 Uiso 1 1 calc R U . . .
C54 C 0.25191(12) 0.56513(8) 0.98107(9) 0.0362(4) Uani 1 1 d . . . . .
H54A H 0.265624 0.531989 0.955123 0.054 Uiso 1 1 calc R U . . .
H54B H 0.179161 0.568712 0.977780 0.054 Uiso 1 1 calc R U . . .
H54C H 0.285208 0.559138 1.026501 0.054 Uiso 1 1 calc R U . . .
C55 C 0.60800(11) 0.58884(6) 0.96886(7) 0.0210(3) Uani 1 1 d . . . . .
H55A H 0.676690 0.594507 0.995246 0.025 Uiso 1 1 calc R U . . .
H55B H 0.567426 0.569196 0.996388 0.025 Uiso 1 1 calc R U . . .
C56 C 0.8179(2) 0.70675(14) 0.71775(14) 0.0766(7) Uani 1 1 d . . . . .
C57 C 0.62809(14) 0.71925(8) 0.72686(9) 0.0421(4) Uani 1 1 d . . . . .
H57A H 0.591592 0.741883 0.689317 0.051 Uiso 1 1 calc R U . . .
H57B H 0.625590 0.741450 0.766678 0.051 Uiso 1 1 calc R U . . .
C58 C 0.57451(15) 0.66080(8) 0.72914(9) 0.0423(4) Uani 1 1 d . . . . .
H58A H 0.612209 0.637174 0.765434 0.051 Uiso 1 1 calc R U . . .
H58B H 0.573033 0.639311 0.688296 0.051 Uiso 1 1 calc R U . . .
C59 C 0.46596(14) 0.67030(7) 0.73831(8) 0.0367(4) Uani 1 1 d . . . . .
H59A H 0.468662 0.690360 0.780158 0.044 Uiso 1 1 calc R U . . .
H59B H 0.430607 0.696213 0.703428 0.044 Uiso 1 1 calc R U . . .
C60 C 0.40425(14) 0.61418(7) 0.73752(9) 0.0400(4) Uani 1 1 d . . . . .
H60A H 0.440483 0.587389 0.771144 0.048 Uiso 1 1 calc R U . . .
H60B H 0.398018 0.594972 0.694868 0.048 Uiso 1 1 calc R U . . .
C61 C 0.29815(14) 0.62581(8) 0.75003(9) 0.0413(4) Uani 1 1 d . . . . .
H61A H 0.264628 0.655133 0.718462 0.050 Uiso 1 1 calc R U . . .
H61B H 0.305136 0.642666 0.793930 0.050 Uiso 1 1 calc R U . . .
C62 C 0.22898(16) 0.57127(9) 0.74498(11) 0.0497(5) Uani 1 1 d . . . . .
H62A H 0.164985 0.582215 0.757196 0.060 Uiso 1 1 calc R U . . .
H62B H 0.212932 0.557765 0.699406 0.060 Uiso 1 1 calc R U . . .
C63 C 0.27796(15) 0.52100(8) 0.78893(11) 0.0491(5) Uani 1 1 d . . . . .
H63A H 0.336383 0.506457 0.772395 0.059 Uiso 1 1 calc R U . . .
H63B H 0.303699 0.536398 0.833125 0.059 Uiso 1 1 calc R U . . .
C64 C 0.20760(17) 0.46999(9) 0.79341(13) 0.0583(6) Uani 1 1 d . . . . .
H64A H 0.179973 0.454917 0.749306 0.070 Uiso 1 1 calc R U . . .
H64B H 0.246395 0.438399 0.819014 0.070 Uiso 1 1 calc R U . . .
C65 C 0.06034(18) 0.50302(12) 0.84814(14) 0.0688(7) Uani 1 1 d . . . . .

loop_
_atom_site_aniso_label
_atom_site_aniso_U_11
_atom_site_aniso_U_22
_atom_site_aniso_U_33
_atom_site_aniso_U_23
_atom_site_aniso_U_13
_atom_site_aniso_U_12
O1 0.0292(6) 0.0254(5) 0.0507(7) -0.0092(5) 0.0208(5) -0.0055(4)
O2 0.0317(6) 0.0362(6) 0.0407(6) -0.0173(5) 0.0044(5) -0.0063(5)
O3 0.0314(6) 0.0443(7) 0.0332(6) 0.0099(5) 0.0087(5) 0.0072(5)
O4 0.0333(6) 0.0324(6) 0.0415(6) 0.0085(5) 0.0087(5) -0.0048(5)
O5 0.0223(5) 0.0247(5) 0.0426(6) -0.0051(4) 0.0157(4) 0.0005(4)
O6 0.0211(5) 0.0240(5) 0.0338(6) -0.0034(4) 0.0127(4) -0.0009(4)
O7 0.0275(5) 0.0314(5) 0.0205(5) -0.0029(4) 0.0087(4) -0.0102(4)
O8 0.0224(5) 0.0451(6) 0.0236(5) 0.0047(4) 0.0086(4) -0.0008(5)
O9 0.0241(5) 0.0214(5) 0.0341(6) 0.0070(4) 0.0068(4) -0.0024(4)
O10 0.0241(5) 0.0221(5) 0.0391(6) 0.0053(4) 0.0127(4) -0.0013(4)
N1 0.0499(10) 0.0594(11) 0.0459(9) 0.0018(8) 0.0107(8) -0.0021(8)
N2 0.0437(9) 0.0440(9) 0.0708(12) -0.0048(8) 0.0170(8) -0.0061(7)
C1 0.0240(7) 0.0165(6) 0.0190(6) 0.0029(5) 0.0051(5) 0.0041(5)
C2 0.0275(7) 0.0158(6) 0.0286(7) 0.0022(5) 0.0102(6) 0.0017(6)
C3 0.0355(8) 0.0202(7) 0.0296(8) 0.0043(6) 0.0174(6) 0.0061(6)
C4 0.0332(8) 0.0202(7) 0.0198(7) 0.0031(5) 0.0065(6) 0.0092(6)
C5 0.0271(7) 0.0221(7) 0.0218(7) -0.0019(5) 0.0023(6) 0.0011(6)
C6 0.0241(7) 0.0215(7) 0.0221(7) 0.0007(5) 0.0074(6) 0.0020(6)
C7 0.0322(9) 0.0386(10) 0.0675(13) -0.0079(9) 0.0281(9) -0.0043(7)
C8 0.0348(10) 0.0516(12) 0.0965(18) -0.0155(12) 0.0244(11) -0.0116(9)
C9 0.0813(14) 0.0518(11) 0.0452(11) -0.0235(9) 0.0356(10) -0.0441(9)
C10 0.1024(17) 0.0364(11) 0.0522(12) 0.0108(9) -0.0042(12) -0.0182(10)
C11 0.0458(9) 0.0228(7) 0.0233(7) 0.0005(6) 0.0122(7) 0.0105(7)
C12 0.0401(8) 0.0194(7) 0.0203(7) -0.0029(5) 0.0112(6) 0.0073(6)
C13 0.0326(8) 0.0257(7) 0.0228(7) -0.0031(6) 0.0091(6) 0.0075(6)
C14 0.0349(8) 0.0212(7) 0.0233(7) -0.0015(5) 0.0127(6) 0.0041(6)
C15 0.0335(8) 0.0173(7) 0.0204(7) -0.0042(5) 0.0101(6) 0.0050(6)
C16 0.0334(8) 0.0197(7) 0.0256(7) -0.0034(5) 0.0105(6) 0.0028(6)
C17 0.0424(9) 0.0205(7) 0.0249(7) -0.0016(6) 0.0149(6) 0.0010(6)
C18 0.0339(10) 0.0787(15) 0.0574(12) 0.0324(11) 0.0098(9) 0.0025(10)
C19 0.0338(12) 0.161(3) 0.112(2) 0.084(2) 0.0099(13) 0.0046(15)
C20 0.0448(10) 0.0308(9) 0.0674(13) 0.0089(8) 0.0204(9) -0.0055(8)
C21 0.0427(11) 0.0409(11) 0.0909(17) 0.0110(11) 0.0162(11) -0.0120(9)
C22 0.0309(7) 0.0195(7) 0.0205(7) -0.0021(5) 0.0086(6) 0.0020(6)
C23 0.0258(7) 0.0184(7) 0.0172(6) 0.0004(5) 0.0060(5) 0.0037(5)
C24 0.0197(7) 0.0225(7) 0.0204(7) 0.0007(5) 0.0073(5) 0.0020(5)
C25 0.0222(7) 0.0196(7) 0.0179(6) -0.0002(5) 0.0044(5) -0.0009(5)
C26 0.0205(6) 0.0197(7) 0.0149(6) 0.0010(5) 0.0029(5) 0.0031(5)
C27 0.0195(7) 0.0227(7) 0.0185(6) 0.0017(5) 0.0065(5) 0.0021(5)
C28 0.0245(7) 0.0190(7) 0.0213(7) 0.0001(5) 0.0065(5) -0.0017(5)
C29 0.0243(7) 0.0276(8) 0.0318(8) 0.0009(6) 0.0107(6) -0.0029(6)
C30 0.0263(8) 0.0404(10) 0.0578(11) 0.0073(8) 0.0170(8) 0.0019(7)
C31 0.0244(8) 0.0260(8) 0.0394(9) 0.0004(6) 0.0094(6) -0.0029(6)
C32 0.0272(8) 0.0418(10) 0.0679(13) -0.0005(9) 0.0195(8) -0.0007(7)
C33 0.0228(7) 0.0184(7) 0.0193(7) 0.0008(5) 0.0041(5) 0.0033(5)
C34 0.0233(7) 0.0139(6) 0.0202(7) 0.0003(5) 0.0055(5) 0.0050(5)
C35 0.0251(7) 0.0163(6) 0.0210(7) 0.0003(5) 0.0077(5) 0.0007(5)
C36 0.0236(7) 0.0169(6) 0.0219(7) -0.0007(5) 0.0044(5) -0.0001(5)
C37 0.0253(7) 0.0156(6) 0.0198(7) 0.0007(5) 0.0051(5) 0.0048(5)
C38 0.0241(7) 0.0214(7) 0.0212(7) 0.0032(5) 0.0090(5) 0.0049(5)
C39 0.0200(7) 0.0189(7) 0.0237(7) 0.0005(5) 0.0042(5) 0.0033(5)
C40 0.0275(8) 0.0306(8) 0.0277(8) -0.0033(6) 0.0058(6) -0.0086(6)
C41 0.0400(9) 0.0478(10) 0.0360(9) -0.0086(8) 0.0163(7) -0.0219(8)
C42 0.0262(8) 0.0804(14) 0.0299(9) 0.0048(9) 0.0073(7) -0.0096(9)
C43 0.0338(10) 0.151(3) 0.0411(11) 0.0086(14) 0.0150(9) -0.0250(13)
C44 0.0275(7) 0.0188(7) 0.0187(7) -0.0012(5) 0.0066(5) 0.0033(6)
C45 0.0257(7) 0.0192(7) 0.0141(6) -0.0016(5) 0.0050(5) 0.0018(5)
C46 0.0255(7) 0.0187(7) 0.0157(6) 0.0002(5) 0.0057(5) -0.0021(5)
C47 0.0211(7) 0.0216(7) 0.0184(6) -0.0010(5) 0.0051(5) 0.0008(5)
C48 0.0255(7) 0.0180(6) 0.0154(6) -0.0017(5) 0.0060(5) 0.0015(5)
C49 0.0255(7) 0.0188(7) 0.0201(7) 0.0002(5) 0.0090(5) -0.0013(5)
C50 0.0224(7) 0.0238(7) 0.0194(6) -0.0002(5) 0.0082(5) 0.0029(6)
C51 0.0223(7) 0.0291(8) 0.0234(7) 0.0020(6) 0.0053(6) -0.0035(6)
C52 0.0342(9) 0.0456(10) 0.0349(9) 0.0124(7) 0.0032(7) -0.0129(8)
C53 0.0231(7) 0.0311(8) 0.0341(8) 0.0047(6) 0.0100(6) 0.0002(6)
C54 0.0289(8) 0.0372(9) 0.0449(10) 0.0069(7) 0.0130(7) -0.0044(7)
C55 0.0257(7) 0.0189(7) 0.0186(6) 0.0012(5) 0.0056(5) 0.0012(5)
C56 0.0573(15) 0.097(2) 0.0791(18) 0.0086(15) 0.0221(13) 0.0013(14)
C57 0.0483(10) 0.0429(10) 0.0347(9) -0.0013(7) 0.0076(8) 0.0024(8)
C58 0.0549(11) 0.0327(9) 0.0413(10) 0.0038(7) 0.0148(8) 0.0106(8)
C59 0.0476(10) 0.0294(8) 0.0325(9) -0.0013(7) 0.0074(7) 0.0059(7)
C60 0.0532(11) 0.0295(9) 0.0394(9) 0.0026(7) 0.0146(8) 0.0064(8)
C61 0.0464(10) 0.0316(9) 0.0450(10) 0.0016(7) 0.0075(8) 0.0070(8)
C62 0.0467(11) 0.0426(11) 0.0575(12) 0.0026(9) 0.0057(9) 0.0032(9)
C63 0.0462(11) 0.0347(10) 0.0689(13) 0.0041(9) 0.0182(10) 0.0015(8)
C64 0.0551(12) 0.0354(10) 0.0927(17) -0.0025(10) 0.0342(12) -0.0006(9)
C65 0.0478(12) 0.0713(16) 0.0928(19) -0.0193(14) 0.0274(12) -0.0071(11)

loop_
_atom_type_symbol
_atom_type_description
_atom_type_scat_dispersion_real
_atom_type_scat_dispersion_imag
_atom_type_scat_source
C C 0.0181 0.0091 'International Tables Vol C Tables 4.2.6.8 and 6.1.1.4'
H H 0.0000 0.0000 'International Tables Vol C Tables 4.2.6.8 and 6.1.1.4'
N N 0.0311 0.0180 'International Tables Vol C Tables 4.2.6.8 and 6.1.1.4'
O O 0.0492 0.0322 'International Tables Vol C Tables 4.2.6.8 and 6.1.1.4'

loop_
_exptl_crystal_face_index_h
_exptl_crystal_face_index_k
_exptl_crystal_face_index_l
_exptl_crystal_face_perp_dist
-3 0 5 0.0912
-3 5 5 0.0900
0 2 5 0.0708
0 -1 0 0.0905
-5 1 -5 0.0735
1 -4 -5 0.0475
0 5 -2 0.0563
-5 1 3 0.0878
0 -1 5 0.0767
4 5 2 0.0944
-1 0 0 0.0920
0 5 1 0.0668
4 -5 0 0.1142
2 1 -5 0.0805
-2 5 -5 0.0773
5 1 -4 0.0812
-4 1 5 0.0880
0 -5 4 0.0880

loop_
_geom_angle_atom_site_label_1
_geom_angle_atom_site_label_2
_geom_angle_atom_site_label_3
_geom_angle
_geom_angle_site_symmetry_1
_geom_angle_site_symmetry_3
_geom_angle_publ_flag
C2 O1 C7 117.94(12) . . ?
C5 O2 C9 112.83(12) . . ?
C13 O3 C18 118.43(13) . . ?
C16 O4 C20 118.97(13) . . ?
C24 O5 C29 117.93(11) . . ?
C27 O6 C31 116.93(11) . . ?
C35 O7 C40 119.27(11) . . ?
C38 O8 C42 117.29(11) . . ?
C46 O9 C51 117.91(11) . . ?
C49 O10 C53 118.32(11) . . ?
C56 N1 C57 179.0(2) . . ?
C65 N2 C64 177.1(2) . . ?
C2 C1 C55 121.01(12) . . ?
C6 C1 C2 117.72(12) . . ?
C6 C1 C55 121.26(12) . . ?
O1 C2 C1 115.69(12) . . ?
O1 C2 C3 123.82(13) . . ?
C3 C2 C1 120.49(13) . . ?
C2 C3 H3 119.3 . . ?
C2 C3 C4 121.34(13) . . ?
C4 C3 H3 119.3 . . ?
C3 C4 C11 120.17(13) . . ?
C5 C4 C3 118.06(13) . . ?
C5 C4 C11 121.75(14) . . ?
C4 C5 O2 119.34(13) . . ?
C4 C5 C6 120.47(13) . . ?
C6 C5 O2 120.19(13) . . ?
C1 C6 C5 121.81(13) . . ?
C1 C6 H6 119.1 . . ?
C5 C6 H6 119.1 . . ?
O1 C7 H7A 110.3 . . ?
O1 C7 H7B 110.3 . . ?
O1 C7 C8 106.88(15) . . ?
H7A C7 H7B 108.6 . . ?
C8 C7 H7A 110.3 . . ?
C8 C7 H7B 110.3 . . ?
C7 C8 H8A 109.5 . . ?
C7 C8 H8B 109.5 . . ?
C7 C8 H8C 109.5 . . ?
H8A C8 H8B 109.5 . . ?
H8A C8 H8C 109.5 . . ?
H8B C8 H8C 109.5 . . ?
O2 C9 H9A 109.1 . . ?
O2 C9 H9B 109.1 . . ?
O2 C9 C10 112.53(16) . . ?
H9A C9 H9B 107.8 . . ?
C10 C9 H9A 109.1 . . ?
C10 C9 H9B 109.1 . . ?
C9 C10 H10A 109.5 . . ?
C9 C10 H10B 109.5 . . ?
C9 C10 H10C 109.5 . . ?
H10A C10 H10B 109.5 . . ?
H10A C10 H10C 109.5 . . ?
H10B C10 H10C 109.5 . . ?
C4 C11 H11A 109.6 . . ?
C4 C11 H11B 109.6 . . ?
C4 C11 C12 110.45(11) . . ?
H11A C11 H11B 108.1 . . ?
C12 C11 H11A 109.6 . . ?
C12 C11 H11B 109.6 . . ?
C13 C12 C11 121.11(14) . . ?
C17 C12 C11 120.28(14) . . ?
C17 C12 C13 118.54(13) . . ?
O3 C13 C12 116.03(13) . . ?
O3 C13 C14 123.66(14) . . ?
C14 C13 C12 120.31(14) . . ?
C13 C14 H14 119.3 . . ?
C13 C14 C15 121.30(14) . . ?
C15 C14 H14 119.3 . . ?
C14 C15 C16 118.31(13) . . ?
C14 C15 C22 120.45(13) . . ?
C16 C15 C22 121.24(13) . . ?
O4 C16 C15 116.12(13) . . ?
O4 C16 C17 123.58(13) . . ?
C17 C16 C15 120.31(14) . . ?
C12 C17 C16 121.19(14) . . ?
C12 C17 H17 119.4 . . ?
C16 C17 H17 119.4 . . ?
O3 C18 H18A 110.3 . . ?
O3 C18 H18B 110.3 . . ?
O3 C18 C19 106.94(16) . . ?
H18A C18 H18B 108.6 . . ?
C19 C18 H18A 110.3 . . ?
C19 C18 H18B 110.3 . . ?
C18 C19 H19A 109.5 . . ?
C18 C19 H19B 109.5 . . ?
C18 C19 H19C 109.5 . . ?
H19A C19 H19B 109.5 . . ?
H19A C19 H19C 109.5 . . ?
H19B C19 H19C 109.5 . . ?
O4 C20 H20A 110.3 . . ?
O4 C20 H20B 110.3 . . ?
O4 C20 C21 107.29(15) . . ?
H20A C20 H20B 108.5 . . ?
C21 C20 H20A 110.3 . . ?
C21 C20 H20B 110.3 . . ?
C20 C21 H21A 109.5 . . ?
C20 C21 H21B 109.5 . . ?
C20 C21 H21C 109.5 . . ?
H21A C21 H21B 109.5 . . ?
H21A C21 H21C 109.5 . . ?
H21B C21 H21C 109.5 . . ?
C15 C22 H22A 109.2 . . ?
C15 C22 H22B 109.2 . . ?
C15 C22 C23 112.23(11) . . ?
H22A C22 H22B 107.9 . . ?
C23 C22 H22A 109.2 . . ?
C23 C22 H22B 109.2 . . ?
C24 C23 C22 121.59(12) . . ?
C28 C23 C22 120.23(12) . . ?
C28 C23 C24 118.18(12) . . ?
O5 C24 C23 115.82(12) . . ?
O5 C24 C25 123.69(12) . . ?
C25 C24 C23 120.48(12) . . ?
C24 C25 H25 119.4 . . ?
C24 C25 C26 121.19(12) . . ?
C26 C25 H25 119.4 . . ?
C25 C26 C33 120.51(12) . . ?
C27 C26 C25 118.28(12) . . ?
C27 C26 C33 121.19(12) . . ?
O6 C27 C26 116.44(11) . . ?
O6 C27 C28 123.26(12) . . ?
C28 C27 C26 120.30(12) . . ?
C23 C28 H28 119.2 . . ?
C27 C28 C23 121.55(13) . . ?
C27 C28 H28 119.2 . . ?
O5 C29 H29A 110.3 . . ?
O5 C29 H29B 110.3 . . ?
O5 C29 C30 107.10(12) . . ?
H29A C29 H29B 108.6 . . ?
C30 C29 H29A 110.3 . . ?
C30 C29 H29B 110.3 . . ?
C29 C30 H30A 109.5 . . ?
C29 C30 H30B 109.5 . . ?
C29 C30 H30C 109.5 . . ?
H30A C30 H30B 109.5 . . ?
H30A C30 H30C 109.5 . . ?
H30B C30 H30C 109.5 . . ?
O6 C31 H31A 110.2 . . ?
O6 C31 H31B 110.2 . . ?
O6 C31 C32 107.49(13) . . ?
H31A C31 H31B 108.5 . . ?
C32 C31 H31A 110.2 . . ?
C32 C31 H31B 110.2 . . ?
C31 C32 H32A 109.5 . . ?
C31 C32 H32B 109.5 . . ?
C31 C32 H32C 109.5 . . ?
H32A C32 H32B 109.5 . . ?
H32A C32 H32C 109.5 . . ?
H32B C32 H32C 109.5 . . ?
C26 C33 H33A 109.4 . . ?
C26 C33 H33B 109.4 . . ?
H33A C33 H33B 108.0 . . ?
C34 C33 C26 111.06(10) . . ?
C34 C33 H33A 109.4 . . ?
C34 C33 H33B 109.4 . . ?
C35 C34 C33 120.93(12) . . ?
C39 C34 C33 120.61(12) . . ?
C39 C34 C35 118.43(12) . . ?
O7 C35 C34 115.41(12) . . ?
O7 C35 C36 124.35(12) . . ?
C36 C35 C34 120.21(12) . . ?
C35 C36 H36 119.4 . . ?
C37 C36 C35 121.15(13) . . ?
C37 C36 H36 119.4 . . ?
C36 C37 C44 120.38(12) . . ?
C38 C37 C36 118.53(12) . . ?
C38 C37 C44 120.97(12) . . ?
O8 C38 C37 116.50(12) . . ?
O8 C38 C39 123.22(13) . . ?
C37 C38 C39 120.27(13) . . ?
C34 C39 C38 121.36(13) . . ?
C34 C39 H39 119.3 . . ?
C38 C39 H39 119.3 . . ?
O7 C40 H40A 110.5 . . ?
O7 C40 H40B 110.5 . . ?
O7 C40 C41 106.14(12) . . ?
H40A C40 H40B 108.7 . . ?
C41 C40 H40A 110.5 . . ?
C41 C40 H40B 110.5 . . ?
C40 C41 H41A 109.5 . . ?
C40 C41 H41B 109.5 . . ?
C40 C41 H41C 109.5 . . ?
H41A C41 H41B 109.5 . . ?
H41A C41 H41C 109.5 . . ?
H41B C41 H41C 109.5 . . ?
O8 C42 H42A 110.3 . . ?
O8 C42 H42B 110.3 . . ?
O8 C42 C43 107.24(14) . . ?
H42A C42 H42B 108.5 . . ?
C43 C42 H42A 110.3 . . ?
C43 C42 H42B 110.3 . . ?
C42 C43 H43A 109.5 . . ?
C42 C43 H43B 109.5 . . ?
C42 C43 H43C 109.5 . . ?
H43A C43 H43B 109.5 . . ?
H43A C43 H43C 109.5 . . ?
H43B C43 H43C 109.5 . . ?
C37 C44 H44A 109.3 . . ?
C37 C44 H44B 109.3 . . ?
H44A C44 H44B 108.0 . . ?
C45 C44 C37 111.50(11) . . ?
C45 C44 H44A 109.3 . . ?
C45 C44 H44B 109.3 . . ?
C46 C45 C44 120.78(12) . . ?
C50 C45 C44 120.65(12) . . ?
C50 C45 C46 118.56(12) . . ?
O9 C46 C45 116.41(12) . . ?
O9 C46 C47 123.47(12) . . ?
C47 C46 C45 120.11(12) . . ?
C46 C47 H47 119.3 . . ?
C48 C47 C46 121.47(13) . . ?
C48 C47 H47 119.3 . . ?
C47 C48 C49 118.43(12) . . ?
C47 C48 C55 120.23(12) . . ?
C49 C48 C55 121.32(12) . . ?
O10 C49 C48 116.08(12) . . ?
O10 C49 C50 123.73(12) . . ?
C50 C49 C48 120.19(12) . . ?
C45 C50 C49 121.20(13) . . ?
C45 C50 H50 119.4 . . ?
C49 C50 H50 119.4 . . ?
O9 C51 H51A 110.3 . . ?
O9 C51 H51B 110.3 . . ?
O9 C51 C52 107.13(12) . . ?
H51A C51 H51B 108.5 . . ?
C52 C51 H51A 110.3 . . ?
C52 C51 H51B 110.3 . . ?
C51 C52 H52A 109.5 . . ?
C51 C52 H52B 109.5 . . ?
C51 C52 H52C 109.5 . . ?
H52A C52 H52B 109.5 . . ?
H52A C52 H52C 109.5 . . ?
H52B C52 H52C 109.5 . . ?
O10 C53 H53A 110.3 . . ?
O10 C53 H53B 110.3 . . ?
O10 C53 C54 107.29(12) . . ?
H53A C53 H53B 108.5 . . ?
C54 C53 H53A 110.3 . . ?
C54 C53 H53B 110.3 . . ?
C53 C54 H54A 109.5 . . ?
C53 C54 H54B 109.5 . . ?
C53 C54 H54C 109.5 . . ?
H54A C54 H54B 109.5 . . ?
H54A C54 H54C 109.5 . . ?
H54B C54 H54C 109.5 . . ?
C1 C55 C48 112.68(11) . . ?
C1 C55 H55A 109.1 . . ?
C1 C55 H55B 109.1 . . ?
C48 C55 H55A 109.1 . . ?
C48 C55 H55B 109.1 . . ?
H55A C55 H55B 107.8 . . ?
N1 C57 H57A 109.0 . . ?
N1 C57 H57B 109.0 . . ?
N1 C57 C58 112.90(15) . . ?
H57A C57 H57B 107.8 . . ?
C58 C57 H57A 109.0 . . ?
C58 C57 H57B 109.0 . . ?
C57 C58 H58A 109.5 . . ?
C57 C58 H58B 109.5 . . ?
C57 C58 C59 110.55(14) . . ?
H58A C58 H58B 108.1 . . ?
C59 C58 H58A 109.5 . . ?
C59 C58 H58B 109.5 . . ?
C58 C59 H59A 108.7 . . ?
C58 C59 H59B 108.7 . . ?
H59A C59 H59B 107.6 . . ?
C60 C59 C58 114.34(14) . . ?
C60 C59 H59A 108.7 . . ?
C60 C59 H59B 108.7 . . ?
C59 C60 H60A 109.2 . . ?
C59 C60 H60B 109.2 . . ?
C59 C60 C61 112.25(14) . . ?
H60A C60 H60B 107.9 . . ?
C61 C60 H60A 109.2 . . ?
C61 C60 H60B 109.2 . . ?
C60 C61 H61A 108.6 . . ?
C60 C61 H61B 108.6 . . ?
C60 C61 C62 114.82(15) . . ?
H61A C61 H61B 107.5 . . ?
C62 C61 H61A 108.6 . . ?
C62 C61 H61B 108.6 . . ?
C61 C62 H62A 109.1 . . ?
C61 C62 H62B 109.1 . . ?
H62A C62 H62B 107.8 . . ?
C63 C62 C61 112.68(16) . . ?
C63 C62 H62A 109.1 . . ?
C63 C62 H62B 109.1 . . ?
C62 C63 H63A 108.6 . . ?
C62 C63 H63B 108.6 . . ?
H63A C63 H63B 107.6 . . ?
C64 C63 C62 114.63(18) . . ?
C64 C63 H63A 108.6 . . ?
C64 C63 H63B 108.6 . . ?
N2 C64 C63 111.68(17) . . ?
N2 C64 H64A 109.3 . . ?
N2 C64 H64B 109.3 . . ?
C63 C64 H64A 109.3 . . ?
C63 C64 H64B 109.3 . . ?
H64A C64 H64B 107.9 . . ?

loop_
_geom_bond_atom_site_label_1
_geom_bond_atom_site_label_2
_geom_bond_distance
_geom_bond_site_symmetry_2
_geom_bond_publ_flag
O1 C2 1.3757(18) . ?
O1 C7 1.4299(18) . ?
O2 C5 1.3942(18) . ?
O2 C9 1.468(2) . ?
O3 C13 1.3789(19) . ?
O3 C18 1.409(2) . ?
O4 C16 1.3814(19) . ?
O4 C20 1.407(2) . ?
O5 C24 1.3825(16) . ?
O5 C29 1.4232(17) . ?
O6 C27 1.3826(16) . ?
O6 C31 1.4263(17) . ?
O7 C35 1.3755(16) . ?
O7 C40 1.4302(17) . ?
O8 C38 1.3819(16) . ?
O8 C42 1.4272(19) . ?
O9 C46 1.3788(16) . ?
O9 C51 1.4306(17) . ?
O10 C49 1.3828(16) . ?
O10 C53 1.4279(17) . ?
N1 C56 1.140(3) . ?
N1 C57 1.448(2) . ?
N2 C64 1.430(3) . ?
N2 C65 1.142(3) . ?
C1 C2 1.4032(19) . ?
C1 C6 1.3817(19) . ?
C1 C55 1.5135(18) . ?
C2 C3 1.385(2) . ?
C3 H3 0.9300 . ?
C3 C4 1.395(2) . ?
C4 C5 1.387(2) . ?
C4 C11 1.5169(19) . ?
C5 C6 1.3910(19) . ?
C6 H6 0.9300 . ?
C7 H7A 0.9700 . ?
C7 H7B 0.9700 . ?
C7 C8 1.505(3) . ?
C8 H8A 0.9600 . ?
C8 H8B 0.9600 . ?
C8 H8C 0.9600 . ?
C9 H9A 0.9700 . ?
C9 H9B 0.9700 . ?
C9 C10 1.488(3) . ?
C10 H10A 0.9600 . ?
C10 H10B 0.9600 . ?
C10 H10C 0.9600 . ?
C11 H11A 0.9700 . ?
C11 H11B 0.9700 . ?
C11 C12 1.518(2) . ?
C12 C13 1.391(2) . ?
C12 C17 1.389(2) . ?
C13 C14 1.391(2) . ?
C14 H14 0.9300 . ?
C14 C15 1.391(2) . ?
C15 C16 1.395(2) . ?
C15 C22 1.5141(19) . ?
C16 C17 1.392(2) . ?
C17 H17 0.9300 . ?
C18 H18A 0.9700 . ?
C18 H18B 0.9700 . ?
C18 C19 1.513(3) . ?
C19 H19A 0.9600 . ?
C19 H19B 0.9600 . ?
C19 H19C 0.9600 . ?
C20 H20A 0.9700 . ?
C20 H20B 0.9700 . ?
C20 C21 1.506(3) . ?
C21 H21A 0.9600 . ?
C21 H21B 0.9600 . ?
C21 H21C 0.9600 . ?
C22 H22A 0.9700 . ?
C22 H22B 0.9700 . ?
C22 C23 1.5150(18) . ?
C23 C24 1.3946(19) . ?
C23 C28 1.3901(19) . ?
C24 C25 1.3892(19) . ?
C25 H25 0.9300 . ?
C25 C26 1.3956(18) . ?
C26 C27 1.3938(19) . ?
C26 C33 1.5169(18) . ?
C27 C28 1.3889(19) . ?
C28 H28 0.9300 . ?
C29 H29A 0.9700 . ?
C29 H29B 0.9700 . ?
C29 C30 1.505(2) . ?
C30 H30A 0.9600 . ?
C30 H30B 0.9600 . ?
C30 H30C 0.9600 . ?
C31 H31A 0.9700 . ?
C31 H31B 0.9700 . ?
C31 C32 1.501(2) . ?
C32 H32A 0.9600 . ?
C32 H32B 0.9600 . ?
C32 H32C 0.9600 . ?
C33 H33A 0.9700 . ?
C33 H33B 0.9700 . ?
C33 C34 1.5149(18) . ?
C34 C35 1.3968(19) . ?
C34 C39 1.3896(19) . ?
C35 C36 1.3937(19) . ?
C36 H36 0.9300 . ?
C36 C37 1.3933(19) . ?
C37 C38 1.392(2) . ?
C37 C44 1.5174(18) . ?
C38 C39 1.3921(19) . ?
C39 H39 0.9300 . ?
C40 H40A 0.9700 . ?
C40 H40B 0.9700 . ?
C40 C41 1.507(2) . ?
C41 H41A 0.9600 . ?
C41 H41B 0.9600 . ?
C41 H41C 0.9600 . ?
C42 H42A 0.9700 . ?
C42 H42B 0.9700 . ?
C42 C43 1.508(2) . ?
C43 H43A 0.9600 . ?
C43 H43B 0.9600 . ?
C43 H43C 0.9600 . ?
C44 H44A 0.9700 . ?
C44 H44B 0.9700 . ?
C44 C45 1.5171(18) . ?
C45 C46 1.3952(19) . ?
C45 C50 1.3909(19) . ?
C46 C47 1.3916(19) . ?
C47 H47 0.9300 . ?
C47 C48 1.3897(19) . ?
C48 C49 1.3953(19) . ?
C48 C55 1.5159(18) . ?
C49 C50 1.3950(19) . ?
C50 H50 0.9300 . ?
C51 H51A 0.9700 . ?
C51 H51B 0.9700 . ?
C51 C52 1.505(2) . ?
C52 H52A 0.9600 . ?
C52 H52B 0.9600 . ?
C52 H52C 0.9600 . ?
C53 H53A 0.9700 . ?
C53 H53B 0.9700 . ?
C53 C54 1.507(2) . ?
C54 H54A 0.9600 . ?
C54 H54B 0.9600 . ?
C54 H54C 0.9600 . ?
C55 H55A 0.9700 . ?
C55 H55B 0.9700 . ?
C57 H57A 0.9700 . ?
C57 H57B 0.9700 . ?
C57 C58 1.506(3) . ?
C58 H58A 0.9700 . ?
C58 H58B 0.9700 . ?
C58 C59 1.512(2) . ?
C59 H59A 0.9700 . ?
C59 H59B 0.9700 . ?
C59 C60 1.508(2) . ?
C60 H60A 0.9700 . ?
C60 H60B 0.9700 . ?
C60 C61 1.511(3) . ?
C61 H61A 0.9700 . ?
C61 H61B 0.9700 . ?
C61 C62 1.528(3) . ?
C62 H62A 0.9700 . ?
C62 H62B 0.9700 . ?
C62 C63 1.513(3) . ?
C63 H63A 0.9700 . ?
C63 H63B 0.9700 . ?
C63 C64 1.500(3) . ?
C64 H64A 0.9700 . ?
C64 H64B 0.9700 . ?

loop_
_geom_torsion_atom_site_label_1
_geom_torsion_atom_site_label_2
_geom_torsion_atom_site_label_3
_geom_torsion_atom_site_label_4
_geom_torsion
_geom_torsion_site_symmetry_1
_geom_torsion_site_symmetry_2
_geom_torsion_site_symmetry_3
_geom_torsion_site_symmetry_4
_geom_torsion_publ_flag
O1 C2 C3 C4 176.71(13) . . . . ?
O2 C5 C6 C1 178.46(13) . . . . ?
O3 C13 C14 C15 179.05(13) . . . . ?
O4 C16 C17 C12 -179.32(13) . . . . ?
O5 C24 C25 C26 -179.41(12) . . . . ?
O6 C27 C28 C23 -179.84(12) . . . . ?
O7 C35 C36 C37 -178.15(12) . . . . ?
O8 C38 C39 C34 179.53(12) . . . . ?
O9 C46 C47 C48 -176.93(12) . . . . ?
O10 C49 C50 C45 -178.98(12) . . . . ?
N1 C57 C58 C59 177.08(14) . . . . ?
C1 C2 C3 C4 -2.8(2) . . . . ?
C2 O1 C7 C8 -167.31(15) . . . . ?
C2 C1 C6 C5 -0.1(2) . . . . ?
C2 C1 C55 C48 82.68(16) . . . . ?
C2 C3 C4 C5 0.0(2) . . . . ?
C2 C3 C4 C11 178.53(13) . . . . ?
C3 C4 C5 O2 -178.46(12) . . . . ?
C3 C4 C5 C6 2.7(2) . . . . ?
C3 C4 C11 C12 -82.63(17) . . . . ?
C4 C5 C6 C1 -2.7(2) . . . . ?
C4 C11 C12 C13 90.01(17) . . . . ?
C4 C11 C12 C17 -86.73(17) . . . . ?
C5 O2 C9 C10 -74.34(18) . . . . ?
C5 C4 C11 C12 95.83(16) . . . . ?
C6 C1 C2 O1 -176.76(12) . . . . ?
C6 C1 C2 C3 2.8(2) . . . . ?
C6 C1 C55 C48 -98.63(15) . . . . ?
C7 O1 C2 C1 166.82(14) . . . . ?
C7 O1 C2 C3 -12.7(2) . . . . ?
C9 O2 C5 C4 114.80(16) . . . . ?
C9 O2 C5 C6 -66.32(18) . . . . ?
C11 C4 C5 O2 3.0(2) . . . . ?
C11 C4 C5 C6 -175.82(13) . . . . ?
C11 C12 C13 O3 5.4(2) . . . . ?
C11 C12 C13 C14 -174.44(13) . . . . ?
C11 C12 C17 C16 174.96(13) . . . . ?
C12 C13 C14 C15 -1.1(2) . . . . ?
C13 O3 C18 C19 -174.0(2) . . . . ?
C13 C12 C17 C16 -1.9(2) . . . . ?
C13 C14 C15 C16 -0.6(2) . . . . ?
C13 C14 C15 C22 178.22(13) . . . . ?
C14 C15 C16 O4 -179.39(12) . . . . ?
C14 C15 C16 C17 1.1(2) . . . . ?
C14 C15 C22 C23 -89.83(15) . . . . ?
C15 C16 C17 C12 0.1(2) . . . . ?
C15 C22 C23 C24 92.41(16) . . . . ?
C15 C22 C23 C28 -87.64(16) . . . . ?
C16 O4 C20 C21 178.33(15) . . . . ?
C16 C15 C22 C23 89.00(16) . . . . ?
C17 C12 C13 O3 -177.81(12) . . . . ?
C17 C12 C13 C14 2.4(2) . . . . ?
C18 O3 C13 C12 173.90(16) . . . . ?
C18 O3 C13 C14 -6.3(2) . . . . ?
C20 O4 C16 C15 173.99(14) . . . . ?
C20 O4 C16 C17 -6.6(2) . . . . ?
C22 C15 C16 O4 1.76(19) . . . . ?
C22 C15 C16 C17 -177.71(12) . . . . ?
C22 C23 C24 O5 -0.81(19) . . . . ?
C22 C23 C24 C25 178.12(12) . . . . ?
C22 C23 C28 C27 -179.30(12) . . . . ?
C23 C24 C25 C26 1.7(2) . . . . ?
C24 O5 C29 C30 173.75(12) . . . . ?
C24 C23 C28 C27 0.7(2) . . . . ?
C24 C25 C26 C27 -0.41(19) . . . . ?
C24 C25 C26 C33 178.50(12) . . . . ?
C25 C26 C27 O6 179.69(11) . . . . ?
C25 C26 C27 C28 -0.77(19) . . . . ?
C25 C26 C33 C34 -89.05(15) . . . . ?
C26 C27 C28 C23 0.7(2) . . . . ?
C26 C33 C34 C35 86.01(15) . . . . ?
C26 C33 C34 C39 -91.96(15) . . . . ?
C27 O6 C31 C32 -172.93(13) . . . . ?
C27 C26 C33 C34 89.84(15) . . . . ?
C28 C23 C24 O5 179.23(11) . . . . ?
C28 C23 C24 C25 -1.8(2) . . . . ?
C29 O5 C24 C23 -175.07(12) . . . . ?
C29 O5 C24 C25 6.0(2) . . . . ?
C31 O6 C27 C26 169.56(12) . . . . ?
C31 O6 C27 C28 -9.96(19) . . . . ?
C33 C26 C27 O6 0.78(18) . . . . ?
C33 C26 C27 C28 -179.68(12) . . . . ?
C33 C34 C35 O7 1.38(18) . . . . ?
C33 C34 C35 C36 -176.79(12) . . . . ?
C33 C34 C39 C38 177.51(12) . . . . ?
C34 C35 C36 C37 -0.2(2) . . . . ?
C35 O7 C40 C41 -175.75(13) . . . . ?
C35 C34 C39 C38 -0.5(2) . . . . ?
C35 C36 C37 C38 -1.6(2) . . . . ?
C35 C36 C37 C44 174.44(12) . . . . ?
C36 C37 C38 O8 -178.44(11) . . . . ?
C36 C37 C38 C39 2.3(2) . . . . ?
C36 C37 C44 C45 -89.54(15) . . . . ?
C37 C38 C39 C34 -1.3(2) . . . . ?
C37 C44 C45 C46 89.51(15) . . . . ?
C37 C44 C45 C50 -88.81(15) . . . . ?
C38 O8 C42 C43 -174.94(17) . . . . ?
C38 C37 C44 C45 86.43(15) . . . . ?
C39 C34 C35 O7 179.39(11) . . . . ?
C39 C34 C35 C36 1.23(19) . . . . ?
C40 O7 C35 C34 174.19(12) . . . . ?
C40 O7 C35 C36 -7.7(2) . . . . ?
C42 O8 C38 C37 172.78(14) . . . . ?
C42 O8 C38 C39 -8.0(2) . . . . ?
C44 C37 C38 O8 5.52(19) . . . . ?
C44 C37 C38 C39 -173.71(12) . . . . ?
C44 C45 C46 O9 -0.79(18) . . . . ?
C44 C45 C46 C47 179.85(12) . . . . ?
C44 C45 C50 C49 178.26(12) . . . . ?
C45 C46 C47 C48 2.4(2) . . . . ?
C46 O9 C51 C52 174.52(12) . . . . ?
C46 C45 C50 C49 -0.1(2) . . . . ?
C46 C47 C48 C49 -1.0(2) . . . . ?
C46 C47 C48 C55 177.55(12) . . . . ?
C47 C48 C49 O10 179.50(11) . . . . ?
C47 C48 C49 C50 -0.91(19) . . . . ?
C47 C48 C55 C1 -85.37(15) . . . . ?
C48 C49 C50 C45 1.5(2) . . . . ?
C49 O10 C53 C54 -173.87(12) . . . . ?
C49 C48 C55 C1 93.13(15) . . . . ?
C50 C45 C46 O9 177.56(11) . . . . ?
C50 C45 C46 C47 -1.79(19) . . . . ?
C51 O9 C46 C45 -176.74(11) . . . . ?
C51 O9 C46 C47 2.59(19) . . . . ?
C53 O10 C49 C48 176.36(12) . . . . ?
C53 O10 C49 C50 -3.2(2) . . . . ?
C55 C1 C2 O1 1.97(19) . . . . ?
C55 C1 C2 C3 -178.50(13) . . . . ?
C55 C1 C6 C5 -178.81(12) . . . . ?
C55 C48 C49 O10 0.98(18) . . . . ?
C55 C48 C49 C50 -179.43(12) . . . . ?
C57 C58 C59 C60 176.89(15) . . . . ?
C58 C59 C60 C61 177.34(15) . . . . ?
C59 C60 C61 C62 175.84(15) . . . . ?
C60 C61 C62 C63 54.2(2) . . . . ?
C61 C62 C63 C64 171.40(18) . . . . ?
C62 C63 C64 N2 -64.2(3) . . . . ?
